data_2221109
loop_
_publ_author_name
'Safari, Nasser'
'Amani, Vahid'
'Notash, Behrouz'
'Ng, Seik Weng'

_publ_section_title
;
 9-Oxo-4,5-diazafluoren-4-ium
 tetrachloridoaurate(III)--4,5-diazafluoren-9-one (1/1)
;
_journal_coeditor_code HY2184
_journal_issue 3
_journal_name_full 'Acta Crystallographica Section E'
_journal_page_first m344
_journal_paper_doi 10.1107/S1600536809006734
_journal_volume 65
_journal_year 2009
_chemical_formula_iupac '(C11 H7 N2 O) [Au Cl4], C11 H6 N2 O'
_chemical_formula_moiety 'C11 H7 N2 O +, Au Cl4 -, C11 H6 N2 O'
_chemical_formula_sum 'C22 H13 Au Cl4 N4 O2'
_chemical_formula_weight 704.13
_chemical_name_systematic
;
9-Oxo-4,5-diazafluoren-4-ium tetrachloridoaurate(III)--4,5-diazafluoren-9-one
(1/1)
;
_space_group_IT_number 2
_symmetry_cell_setting triclinic
_symmetry_space_group_name_Hall '-P 1'
_symmetry_space_group_name_H-M 'P -1'
_atom_sites_solution_hydrogens geom
_atom_sites_solution_primary direct
_atom_sites_solution_secondary difmap
_audit_creation_method SHELXL-97
_cell_angle_alpha 73.2850(10)
_cell_angle_beta 78.4100(10)
_cell_angle_gamma 88.3750(10)
_cell_formula_units_Z 2
_cell_length_a 7.10350(10)
_cell_length_b 12.6513(2)
_cell_length_c 13.2366(2)
_cell_measurement_reflns_used 7741
_cell_measurement_temperature 118(2)
_cell_measurement_theta_max 28.4
_cell_measurement_theta_min 2.7
_cell_volume 1115.51(3)
_computing_cell_refinement 'SAINT (Bruker, 2007)'
_computing_data_collection 'APEX2 (Bruker, 2007)'
_computing_data_reduction 'SAINT (Bruker, 2007)'
_computing_molecular_graphics 'X-SEED (Barbour, 2001)'
_computing_publication_material 'publCIF (Westrip, 2009)'
_computing_structure_refinement 'SHELXL97 (Sheldrick, 2008)'
_computing_structure_solution 'SHELXS97 (Sheldrick, 2008)'
_diffrn_ambient_temperature 118(2)
_diffrn_measured_fraction_theta_full 0.982
_diffrn_measured_fraction_theta_max 0.982
_diffrn_measurement_device_type 'Bruker APEXII CCD'
_diffrn_measurement_method '\f and \w'
_diffrn_radiation_monochromator graphite
_diffrn_radiation_source 'fine-focus sealed tube'
_diffrn_radiation_type MoK\a
_diffrn_radiation_wavelength 0.71073
_diffrn_reflns_av_R_equivalents 0.0161
_diffrn_reflns_av_sigmaI/netI 0.0247
_diffrn_reflns_limit_h_max 9
_diffrn_reflns_limit_h_min -9
_diffrn_reflns_limit_k_max 16
_diffrn_reflns_limit_k_min -16
_diffrn_reflns_limit_l_max 17
_diffrn_reflns_limit_l_min -17
_diffrn_reflns_number 9343
_diffrn_reflns_theta_full 27.50
_diffrn_reflns_theta_max 27.50
_diffrn_reflns_theta_min 1.64
_diffrn_standards_number 0
_exptl_absorpt_coefficient_mu 7.103
_exptl_absorpt_correction_T_max 0.5369
_exptl_absorpt_correction_T_min 0.3308
_exptl_absorpt_correction_type multi-scan
_exptl_absorpt_process_details '(SADABS; Sheldrick, 1996)'
_exptl_crystal_colour Yellow
_exptl_crystal_density_diffrn 2.096
_exptl_crystal_density_method 'not measured'
_exptl_crystal_description Block
_exptl_crystal_F_000 672
_exptl_crystal_size_max 0.20
_exptl_crystal_size_mid 0.10
_exptl_crystal_size_min 0.10
_refine_diff_density_max 3.051
_refine_diff_density_min -1.270
_refine_ls_extinction_method none
_refine_ls_goodness_of_fit_ref 1.039
_refine_ls_hydrogen_treatment mixed
_refine_ls_matrix_type full
_refine_ls_number_parameters 302
_refine_ls_number_reflns 5044
_refine_ls_number_restraints 1
_refine_ls_restrained_S_all 1.039
_refine_ls_R_factor_all 0.0256
_refine_ls_R_factor_gt 0.0245
_refine_ls_shift/su_max 0.001
_refine_ls_shift/su_mean 0.001
_refine_ls_structure_factor_coef Fsqd
_refine_ls_weighting_details 'calc w=1/[\s^2^(Fo^2^)+(0.0509P)^2^+0.1124P] where P=(Fo^2^+2Fc^2^)/3'
_refine_ls_weighting_scheme calc
_refine_ls_wR_factor_gt 0.0658
_refine_ls_wR_factor_ref 0.0666
_reflns_number_gt 4829
_reflns_number_total 5044
_reflns_threshold_expression I>2\s(I)
_cod_data_source_file hy2184.cif
_cod_data_source_block I
_cod_depositor_comments
;
The following automatic conversions were performed:
'_symmetry_cell_setting' value 'Triclinic' changed to 'triclinic'
according to '/home/saulius/struct/CIF-dictionaries/cif_core.dic'
dictionary named 'cif_core.dic' version 2.4.1 from 2010-06-29.

Automatic conversion script
Id: cif_fix_enum 1527 2010-12-29 10:47:43Z saulius 

The following automatic conversions were performed:

'_symmetry_cell_setting' value 'Triclinic' changed to 'triclinic'
according to /home/saulius/struct/CIF-dictionaries/cif_core.dic
dictionary named 'cif_core.dic' version 2.4.1 from 2010-06-29.

Automatic conversion script
Id: cif_fix_values 1715 2011-07-08 13:25:40Z adriana 
;
_cod_database_code 2221109
_cod_database_fobs_code 2221109

loop_
_symmetry_equiv_pos_as_xyz
'x, y, z'
'-x, -y, -z'

loop_
_atom_site_type_symbol
_atom_site_label
_atom_site_fract_x
_atom_site_fract_y
_atom_site_fract_z
_atom_site_U_iso_or_equiv
_atom_site_adp_type
_atom_site_calc_flag
_atom_site_refinement_flags
_atom_site_occupancy
_atom_site_disorder_assembly
_atom_site_disorder_group
Au Au1 0.298203(14) 0.304054(8) 0.394619(8) 0.01445(6) Uani d . 1 . .
Cl Cl1 0.28189(13) 0.32712(7) 0.56013(7) 0.02448(17) Uani d . 1 . .
Cl Cl2 0.31382(13) 0.49176(6) 0.32181(7) 0.02314(17) Uani d . 1 . .
Cl Cl3 0.31133(12) 0.28082(6) 0.22834(6) 0.01975(16) Uani d . 1 . .
Cl Cl4 0.28622(13) 0.11653(6) 0.46788(7) 0.02373(17) Uani d . 1 . .
O O1 0.1850(4) 0.3950(2) 0.7782(2) 0.0258(5) Uani d . 1 . .
O O2 0.3590(4) 1.22613(19) 0.9995(2) 0.0239(5) Uani d . 1 . .
N N1 0.2353(4) 0.7025(2) 0.9069(2) 0.0163(5) Uani d D 1 . .
H H1 0.247(6) 0.7760(9) 0.885(3) 0.029(11) Uiso d D 1 . .
N N2 0.2032(4) 0.7897(2) 0.6684(2) 0.0187(5) Uani d . 1 . .
N N3 0.3136(4) 0.9265(2) 0.8548(2) 0.0156(5) Uani d . 1 . .
N N4 0.1257(4) 0.8534(2) 1.0949(2) 0.0168(5) Uani d . 1 . .
C C1 0.2546(5) 0.6495(3) 1.0088(3) 0.0186(6) Uani d . 1 . .
H H1A 0.2662 0.6912 1.0567 0.022 Uiso calc R 1 . .
C C2 0.2576(5) 0.5354(3) 1.0441(3) 0.0203(6) Uani d . 1 . .
H H2 0.2704 0.4994 1.1159 0.024 Uiso calc R 1 . .
C C3 0.2420(5) 0.4737(3) 0.9747(3) 0.0205(6) Uani d . 1 . .
H H3 0.2447 0.3954 0.9977 0.025 Uiso calc R 1 . .
C C4 0.2222(4) 0.5296(3) 0.8712(3) 0.0164(6) Uani d . 1 . .
C C5 0.2212(4) 0.6449(2) 0.8388(2) 0.0153(6) Uani d . 1 . .
C C6 0.2012(4) 0.4900(3) 0.7772(3) 0.0181(6) Uani d . 1 . .
C C7 0.1980(5) 0.5922(3) 0.6874(3) 0.0182(6) Uani d . 1 . .
C C8 0.1879(5) 0.6097(3) 0.5801(3) 0.0212(7) Uani d . 1 . .
H H8 0.1825 0.5501 0.5504 0.025 Uiso calc R 1 . .
C C9 0.1863(5) 0.7187(3) 0.5186(3) 0.0212(7) Uani d . 1 . .
H H9 0.1809 0.7349 0.4445 0.025 Uiso calc R 1 . .
C C10 0.1924(5) 0.8047(3) 0.5642(3) 0.0223(7) Uani d . 1 . .
H H10 0.1888 0.8781 0.5195 0.027 Uiso calc R 1 . .
C C11 0.2057(4) 0.6848(3) 0.7249(3) 0.0155(6) Uani d . 1 . .
C C12 0.3999(4) 0.9788(3) 0.7520(3) 0.0181(6) Uani d . 1 . .
H H12 0.4178 0.9380 0.7009 0.022 Uiso calc R 1 . .
C C13 0.4636(4) 1.0882(3) 0.7171(3) 0.0180(6) Uani d . 1 . .
H H13 0.5212 1.1206 0.6436 0.022 Uiso calc R 1 . .
C C14 0.4435(4) 1.1511(2) 0.7894(3) 0.0176(6) Uani d . 1 . .
H H14 0.4858 1.2264 0.7675 0.021 Uiso calc R 1 . .
C C15 0.3585(4) 1.0977(2) 0.8947(3) 0.0154(6) Uani d . 1 . .
C C16 0.2951(4) 0.9874(2) 0.9225(2) 0.0139(6) Uani d . 1 . .
C C17 0.3142(4) 1.1372(2) 0.9930(3) 0.0165(6) Uani d . 1 . .
C C18 0.2124(4) 1.0415(2) 1.0813(3) 0.0162(6) Uani d . 1 . .
C C19 0.1345(4) 1.0290(3) 1.1887(3) 0.0181(6) Uani d . 1 . .
H H19 0.1383 1.0876 1.2200 0.022 Uiso calc R 1 . .
C C20 0.0503(4) 0.9262(3) 1.2485(3) 0.0199(6) Uani d . 1 . .
H H20 -0.0062 0.9133 1.3226 0.024 Uiso calc R 1 . .
C C21 0.0490(4) 0.8422(3) 1.1996(3) 0.0195(6) Uani d . 1 . .
H H21 -0.0094 0.7729 1.2426 0.023 Uiso calc R 1 . .
C C22 0.2039(4) 0.9522(2) 1.0394(2) 0.0143(5) Uani d . 1 . .

loop_
_atom_site_aniso_label
_atom_site_aniso_U_11
_atom_site_aniso_U_22
_atom_site_aniso_U_33
_atom_site_aniso_U_12
_atom_site_aniso_U_13
_atom_site_aniso_U_23
Au1 0.01648(8) 0.01391(8) 0.01188(8) 0.00013(5) -0.00036(5) -0.00370(5)
Cl1 0.0377(5) 0.0222(4) 0.0142(4) 0.0028(3) -0.0047(3) -0.0066(3)
Cl2 0.0343(4) 0.0151(4) 0.0193(4) -0.0012(3) -0.0052(3) -0.0038(3)
Cl3 0.0262(4) 0.0187(4) 0.0144(4) -0.0011(3) -0.0020(3) -0.0061(3)
Cl4 0.0333(4) 0.0151(4) 0.0194(4) 0.0019(3) -0.0005(3) -0.0030(3)
O1 0.0391(14) 0.0147(11) 0.0241(13) -0.0037(10) -0.0044(11) -0.0072(10)
O2 0.0348(13) 0.0135(11) 0.0251(13) 0.0004(9) -0.0077(11) -0.0074(10)
N1 0.0197(12) 0.0112(12) 0.0171(13) 0.0000(9) -0.0020(10) -0.0038(10)
N2 0.0205(13) 0.0146(12) 0.0195(14) -0.0029(10) -0.0032(11) -0.0030(10)
N3 0.0171(12) 0.0149(12) 0.0136(12) -0.0002(9) -0.0016(10) -0.0033(10)
N4 0.0180(12) 0.0155(12) 0.0162(13) -0.0018(9) -0.0016(10) -0.0048(10)
C1 0.0229(15) 0.0171(14) 0.0161(15) -0.0012(11) -0.0014(12) -0.0068(12)
C2 0.0255(16) 0.0161(15) 0.0177(16) 0.0011(12) -0.0038(13) -0.0031(12)
C3 0.0228(16) 0.0151(14) 0.0211(16) 0.0004(12) -0.0026(13) -0.0024(12)
C4 0.0178(14) 0.0136(14) 0.0189(15) -0.0004(11) -0.0024(12) -0.0071(12)
C5 0.0146(13) 0.0143(14) 0.0164(15) -0.0007(10) 0.0001(11) -0.0054(12)
C6 0.0189(14) 0.0171(15) 0.0191(15) 0.0002(11) -0.0012(12) -0.0081(12)
C7 0.0190(14) 0.0161(14) 0.0199(16) 0.0005(11) -0.0021(12) -0.0071(12)
C8 0.0212(15) 0.0241(16) 0.0198(16) -0.0026(12) -0.0037(13) -0.0089(13)
C9 0.0194(15) 0.0265(17) 0.0169(16) -0.0016(12) -0.0025(12) -0.0054(13)
C10 0.0224(16) 0.0218(16) 0.0197(17) -0.0023(12) -0.0048(13) -0.0007(13)
C11 0.0137(13) 0.0137(14) 0.0181(15) -0.0001(10) -0.0023(11) -0.0035(12)
C12 0.0190(14) 0.0188(15) 0.0162(15) 0.0008(11) -0.0023(12) -0.0056(12)
C13 0.0184(14) 0.0176(14) 0.0141(14) -0.0006(11) -0.0007(12) -0.0002(12)
C14 0.0169(14) 0.0130(13) 0.0214(16) -0.0009(11) -0.0040(12) -0.0024(12)
C15 0.0156(13) 0.0128(13) 0.0177(15) 0.0032(10) -0.0046(12) -0.0035(12)
C16 0.0122(13) 0.0133(13) 0.0155(14) 0.0014(10) -0.0027(11) -0.0032(11)
C17 0.0178(14) 0.0131(13) 0.0190(15) 0.0030(11) -0.0057(12) -0.0040(12)
C18 0.0149(13) 0.0157(14) 0.0183(15) 0.0011(11) -0.0043(11) -0.0049(12)
C19 0.0193(14) 0.0184(14) 0.0193(15) 0.0028(11) -0.0060(12) -0.0084(12)
C20 0.0170(14) 0.0270(16) 0.0148(15) 0.0024(12) -0.0009(12) -0.0064(13)
C21 0.0181(14) 0.0172(14) 0.0206(16) -0.0011(11) -0.0021(12) -0.0025(12)
C22 0.0120(12) 0.0149(13) 0.0165(14) 0.0020(10) -0.0036(11) -0.0047(11)

loop_
_atom_type_symbol
_atom_type_description
_atom_type_scat_dispersion_real
_atom_type_scat_dispersion_imag
_atom_type_scat_source
C C 0.0033 0.0016 'International Tables Vol C Tables 4.2.6.8 and 6.1.1.4'
H H 0.0000 0.0000 'International Tables Vol C Tables 4.2.6.8 and 6.1.1.4'
N N 0.0061 0.0033 'International Tables Vol C Tables 4.2.6.8 and 6.1.1.4'
O O 0.0106 0.0060 'International Tables Vol C Tables 4.2.6.8 and 6.1.1.4'
Cl Cl 0.1484 0.1585 'International Tables Vol C Tables 4.2.6.8 and 6.1.1.4'
Au Au -2.0133 8.8022 'International Tables Vol C Tables 4.2.6.8 and 6.1.1.4'

loop_
_geom_angle_atom_site_label_1
_geom_angle_atom_site_label_2
_geom_angle_atom_site_label_3
_geom_angle_site_symmetry_1
_geom_angle_site_symmetry_3
_geom_angle
_geom_angle_publ_flag
Cl1 Au1 Cl3 . . 179.43(3) ?
Cl1 Au1 Cl4 . . 90.27(3) ?
Cl3 Au1 Cl4 . . 89.73(3) ?
Cl1 Au1 Cl2 . . 89.47(3) ?
Cl3 Au1 Cl2 . . 90.55(3) ?
Cl4 Au1 Cl2 . . 179.30(3) ?
C5 N1 C1 . . 120.1(3) ?
C5 N1 H1 . . 122(3) ?
C1 N1 H1 . . 118(3) ?
C11 N2 C10 . . 114.0(3) ?
C16 N3 C12 . . 115.2(3) ?
C22 N4 C21 . . 115.0(3) ?
N1 C1 C2 . . 120.9(3) ?
N1 C1 H1A . . 119.6 ?
C2 C1 H1A . . 119.6 ?
C1 C2 C3 . . 120.1(3) ?
C1 C2 H2 . . 120.0 ?
C3 C2 H2 . . 120.0 ?
C4 C3 C2 . . 118.0(3) ?
C4 C3 H3 . . 121.0 ?
C2 C3 H3 . . 121.0 ?
C3 C4 C5 . . 120.0(3) ?
C3 C4 C6 . . 132.0(3) ?
C5 C4 C6 . . 107.9(3) ?
N1 C5 C4 . . 121.0(3) ?
N1 C5 C11 . . 129.2(3) ?
C4 C5 C11 . . 109.8(3) ?
O1 C6 C7 . . 128.9(3) ?
O1 C6 C4 . . 126.0(3) ?
C7 C6 C4 . . 105.1(3) ?
C8 C7 C11 . . 118.2(3) ?
C8 C7 C6 . . 132.5(3) ?
C11 C7 C6 . . 109.4(3) ?
C9 C8 C7 . . 116.6(3) ?
C9 C8 H8 . . 121.7 ?
C7 C8 H8 . . 121.7 ?
C8 C9 C10 . . 120.7(3) ?
C8 C9 H9 . . 119.7 ?
C10 C9 H9 . . 119.7 ?
N2 C10 C9 . . 123.9(3) ?
N2 C10 H10 . . 118.1 ?
C9 C10 H10 . . 118.1 ?
N2 C11 C7 . . 126.7(3) ?
N2 C11 C5 . . 125.6(3) ?
C7 C11 C5 . . 107.7(3) ?
N3 C12 C13 . . 123.8(3) ?
N3 C12 H12 . . 118.1 ?
C13 C12 H12 . . 118.1 ?
C12 C13 C14 . . 120.3(3) ?
C12 C13 H13 . . 119.8 ?
C14 C13 H13 . . 119.8 ?
C15 C14 C13 . . 116.1(3) ?
C15 C14 H14 . . 121.9 ?
C13 C14 H14 . . 121.9 ?
C14 C15 C16 . . 119.8(3) ?
C14 C15 C17 . . 131.3(3) ?
C16 C15 C17 . . 108.9(3) ?
N3 C16 C15 . . 124.8(3) ?
N3 C16 C22 . . 126.9(3) ?
C15 C16 C22 . . 108.3(3) ?
O2 C17 C15 . . 126.5(3) ?
O2 C17 C18 . . 128.0(3) ?
C15 C17 C18 . . 105.4(2) ?
C19 C18 C22 . . 119.4(3) ?
C19 C18 C17 . . 132.1(3) ?
C22 C18 C17 . . 108.5(3) ?
C18 C19 C20 . . 116.5(3) ?
C18 C19 H19 . . 121.8 ?
C20 C19 H19 . . 121.8 ?
C19 C20 C21 . . 120.0(3) ?
C19 C20 H20 . . 120.0 ?
C21 C20 H20 . . 120.0 ?
N4 C21 C20 . . 124.0(3) ?
N4 C21 H21 . . 118.0 ?
C20 C21 H21 . . 118.0 ?
N4 C22 C18 . . 125.2(3) ?
N4 C22 C16 . . 126.0(3) ?
C18 C22 C16 . . 108.8(3) ?

loop_
_geom_bond_atom_site_label_1
_geom_bond_atom_site_label_2
_geom_bond_site_symmetry_2
_geom_bond_distance
_geom_bond_publ_flag
Au1 Cl1 . 2.2720(8) y
Au1 Cl2 . 2.2882(8) y
Au1 Cl3 . 2.2864(8) y
Au1 Cl4 . 2.2872(8) y
O1 C6 . 1.208(4) ?
O2 C17 . 1.209(4) ?
N1 C5 . 1.331(4) ?
N1 C1 . 1.355(4) ?
N1 H1 . 0.890(10) ?
N2 C11 . 1.325(4) ?
N2 C10 . 1.355(4) ?
N3 C16 . 1.326(4) ?
N3 C12 . 1.354(4) ?
N4 C22 . 1.326(4) ?
N4 C21 . 1.352(4) ?
C1 C2 . 1.384(4) ?
C1 H1A . 0.9500 ?
C2 C3 . 1.387(5) ?
C2 H2 . 0.9500 ?
C3 C4 . 1.383(5) ?
C3 H3 . 0.9500 ?
C4 C5 . 1.397(4) ?
C4 C6 . 1.503(4) ?
C5 C11 . 1.471(4) ?
C6 C7 . 1.486(5) ?
C7 C8 . 1.389(5) ?
C7 C11 . 1.405(4) ?
C8 C9 . 1.386(5) ?
C8 H8 . 0.9500 ?
C9 C10 . 1.393(5) ?
C9 H9 . 0.9500 ?
C10 H10 . 0.9500 ?
C12 C13 . 1.385(4) ?
C12 H12 . 0.9500 ?
C13 C14 . 1.396(4) ?
C13 H13 . 0.9500 ?
C14 C15 . 1.381(4) ?
C14 H14 . 0.9500 ?
C15 C16 . 1.400(4) ?
C15 C17 . 1.498(4) ?
C16 C22 . 1.493(4) ?
C17 C18 . 1.500(4) ?
C18 C19 . 1.382(4) ?
C18 C22 . 1.402(4) ?
C19 C20 . 1.392(4) ?
C19 H19 . 0.9500 ?
C20 C21 . 1.396(4) ?
C20 H20 . 0.9500 ?
C21 H21 . 0.9500 ?

loop_
_geom_hbond_atom_site_label_D
_geom_hbond_atom_site_label_H
_geom_hbond_atom_site_label_A
_geom_hbond_site_symmetry_A
_geom_hbond_distance_DH
_geom_hbond_distance_HA
_geom_hbond_distance_DA
_geom_hbond_angle_DHA
_geom_hbond_publ_flag
N1 H1 N3 . 0.890(10) 1.880(10) 2.762(4) 168(4) yes

loop_
_geom_torsion_atom_site_label_1
_geom_torsion_atom_site_label_2
_geom_torsion_atom_site_label_3
_geom_torsion_atom_site_label_4
_geom_torsion_site_symmetry_1
_geom_torsion_site_symmetry_2
_geom_torsion_site_symmetry_3
_geom_torsion_site_symmetry_4
_geom_torsion
_geom_torsion_publ_flag
C5 N1 C1 C2 . . . . -0.8(5) ?
N1 C1 C2 C3 . . . . 0.4(5) ?
C1 C2 C3 C4 . . . . -0.4(5) ?
C2 C3 C4 C5 . . . . 0.9(5) ?
C2 C3 C4 C6 . . . . -179.7(3) ?
C1 N1 C5 C4 . . . . 1.2(5) ?
C1 N1 C5 C11 . . . . -177.8(3) ?
C3 C4 C5 N1 . . . . -1.3(5) ?
C6 C4 C5 N1 . . . . 179.2(3) ?
C3 C4 C5 C11 . . . . 177.9(3) ?
C6 C4 C5 C11 . . . . -1.6(3) ?
C3 C4 C6 O1 . . . . 5.2(6) ?
C5 C4 C6 O1 . . . . -175.3(3) ?
C3 C4 C6 C7 . . . . -176.8(3) ?
C5 C4 C6 C7 . . . . 2.8(3) ?
O1 C6 C7 C8 . . . . -4.5(6) ?
C4 C6 C7 C8 . . . . 177.6(4) ?
O1 C6 C7 C11 . . . . 175.0(3) ?
C4 C6 C7 C11 . . . . -2.9(3) ?
C11 C7 C8 C9 . . . . 0.0(5) ?
C6 C7 C8 C9 . . . . 179.4(3) ?
C7 C8 C9 C10 . . . . -0.7(5) ?
C11 N2 C10 C9 . . . . -0.6(5) ?
C8 C9 C10 N2 . . . . 1.0(5) ?
C10 N2 C11 C7 . . . . -0.2(5) ?
C10 N2 C11 C5 . . . . 178.5(3) ?
C8 C7 C11 N2 . . . . 0.5(5) ?
C6 C7 C11 N2 . . . . -179.1(3) ?
C8 C7 C11 C5 . . . . -178.4(3) ?
C6 C7 C11 C5 . . . . 2.0(4) ?
N1 C5 C11 N2 . . . . 0.0(5) ?
C4 C5 C11 N2 . . . . -179.1(3) ?
N1 C5 C11 C7 . . . . 178.9(3) ?
C4 C5 C11 C7 . . . . -0.2(4) ?
C16 N3 C12 C13 . . . . -0.8(5) ?
N3 C12 C13 C14 . . . . 1.0(5) ?
C12 C13 C14 C15 . . . . 0.1(5) ?
C13 C14 C15 C16 . . . . -1.3(4) ?
C13 C14 C15 C17 . . . . 179.7(3) ?
C12 N3 C16 C15 . . . . -0.5(4) ?
C12 N3 C16 C22 . . . . 179.1(3) ?
C14 C15 C16 N3 . . . . 1.5(5) ?
C17 C15 C16 N3 . . . . -179.3(3) ?
C14 C15 C16 C22 . . . . -178.0(3) ?
C17 C15 C16 C22 . . . . 1.2(3) ?
C14 C15 C17 O2 . . . . -5.5(6) ?
C16 C15 C17 O2 . . . . 175.4(3) ?
C14 C15 C17 C18 . . . . 177.2(3) ?
C16 C15 C17 C18 . . . . -1.9(3) ?
O2 C17 C18 C19 . . . . 3.9(6) ?
C15 C17 C18 C19 . . . . -178.8(3) ?
O2 C17 C18 C22 . . . . -175.3(3) ?
C15 C17 C18 C22 . . . . 2.0(3) ?
C22 C18 C19 C20 . . . . -0.3(4) ?
C17 C18 C19 C20 . . . . -179.5(3) ?
C18 C19 C20 C21 . . . . 0.4(5) ?
C22 N4 C21 C20 . . . . -0.4(5) ?
C19 C20 C21 N4 . . . . -0.1(5) ?
C21 N4 C22 C18 . . . . 0.5(4) ?
C21 N4 C22 C16 . . . . -178.9(3) ?
C19 C18 C22 N4 . . . . -0.1(5) ?
C17 C18 C22 N4 . . . . 179.2(3) ?
C19 C18 C22 C16 . . . . 179.3(3) ?
C17 C18 C22 C16 . . . . -1.3(3) ?
N3 C16 C22 N4 . . . . 0.0(5) ?
C15 C16 C22 N4 . . . . 179.5(3) ?
N3 C16 C22 C18 . . . . -179.5(3) ?
C15 C16 C22 C18 . . . . 0.1(3) ?
